data_4123070
loop_
_publ_author_name
'Fang, Bo'
'Ren, Wenshan'
'Hou, Guohua'
'Zi, Guofu'
'Fang, De-Cai'
'Maron, Laurent'
'Walter, Marc D.'

_publ_section_title
;
 An Actinide Metallacyclopropene Complex: Synthesis, Structure,
 Reactivity, and Computational Studies.
;
_journal_name_full 'Journal of the American Chemical Society'
_journal_page_first 141202122629003
_journal_paper_doi 10.1021/ja509770t
_journal_year 2014
_chemical_formula_moiety 'C61 H90 N2 Th'
_chemical_formula_sum 'C61 H90 N2 Th'
_chemical_formula_weight 1083.38
_chemical_name_systematic
; 
 ? 
;
_space_group_crystal_system triclinic
_space_group_IT_number 2
_space_group_name_Hall '-P 1'
_space_group_name_H-M_alt 'P -1'
_symmetry_space_group_name_Hall '-P 1'
_symmetry_space_group_name_H-M 'P -1'
_atom_sites_solution_hydrogens geom
_audit_creation_method SHELXL-2014
_cell_angle_alpha 80.947(2)
_cell_angle_beta 81.742(2)
_cell_angle_gamma 88.587(2)
_cell_formula_units_Z 4
_cell_length_a 13.0567(14)
_cell_length_b 17.4865(18)
_cell_length_c 27.078(3)
_cell_measurement_reflns_used 3438
_cell_measurement_temperature 100(2)
_cell_measurement_theta_max 20.66
_cell_measurement_theta_min 2.23
_cell_volume 6042.0(11)
_computing_cell_refinement 'Bruker SAINT'
_computing_data_collection 'Bruker APEX2'
_computing_data_reduction 'Bruker SAINT'
_computing_molecular_graphics 'Bruker SHELXTL'
_computing_publication_material 'Bruker SHELXTL'
_computing_structure_refinement 'SHELXL-2014 (Sheldrick, 2014)'
_computing_structure_solution 'SHELXS-97 (Sheldrick 2008)'
_diffrn_ambient_temperature 100(2)
_diffrn_measured_fraction_theta_full 0.998
_diffrn_measured_fraction_theta_max 0.998
_diffrn_measurement_device_type 'Bruker APEX-II CCD'
_diffrn_measurement_method '\f and \w scans'
_diffrn_radiation_type MoK\a
_diffrn_radiation_wavelength 0.71073
_diffrn_reflns_av_R_equivalents 0.0671
_diffrn_reflns_av_unetI/netI 0.1368
_diffrn_reflns_Laue_measured_fraction_full 0.998
_diffrn_reflns_Laue_measured_fraction_max 0.998
_diffrn_reflns_limit_h_max 15
_diffrn_reflns_limit_h_min -15
_diffrn_reflns_limit_k_max 12
_diffrn_reflns_limit_k_min -20
_diffrn_reflns_limit_l_max 31
_diffrn_reflns_limit_l_min -32
_diffrn_reflns_number 34882
_diffrn_reflns_point_group_measured_fraction_full 0.998
_diffrn_reflns_point_group_measured_fraction_max 0.998
_diffrn_reflns_theta_full 25.242
_diffrn_reflns_theta_max 25.250
_diffrn_reflns_theta_min 1.539
_exptl_absorpt_coefficient_mu 2.502
_exptl_absorpt_correction_T_max 0.75
_exptl_absorpt_correction_T_min 0.59
_exptl_absorpt_correction_type multi-scan
_exptl_absorpt_process_details SADABS
_exptl_crystal_colour colorless
_exptl_crystal_density_diffrn 1.191
_exptl_crystal_description block
_exptl_crystal_F_000 2240
_exptl_crystal_size_max 0.380
_exptl_crystal_size_mid 0.250
_exptl_crystal_size_min 0.200
_refine_diff_density_max 2.280
_refine_diff_density_min -1.398
_refine_diff_density_rms 0.174
_refine_ls_extinction_method none
_refine_ls_goodness_of_fit_ref 0.968
_refine_ls_hydrogen_treatment constr
_refine_ls_matrix_type full
_refine_ls_number_parameters 1189
_refine_ls_number_reflns 21828
_refine_ls_number_restraints 66
_refine_ls_restrained_S_all 0.969
_refine_ls_R_factor_all 0.1013
_refine_ls_R_factor_gt 0.0565
_refine_ls_shift/su_max 0.001
_refine_ls_shift/su_mean 0.000
_refine_ls_structure_factor_coef Fsqd
_refine_ls_weighting_details 'w=1/[\s^2^(Fo^2^)+(0.0521P)^2^] where P=(Fo^2^+2Fc^2^)/3'
_refine_ls_weighting_scheme calc
_refine_ls_wR_factor_gt 0.1192
_refine_ls_wR_factor_ref 0.1399
_reflns_Friedel_coverage 0.000
_reflns_number_gt 13888
_reflns_number_total 21828
_reflns_threshold_expression 'I > 2\s(I)'
_cod_data_source_file ja509770t_si_002.cif
_cod_data_source_block compound6
_cod_depositor_comments
;
The following automatic conversions were performed:

'_exptl_absorpt_correction_type' value 'Multi-scan' changed to
'multi-scan' according to
/home/saulius/struct/COD-crude-data--automatic-downloads/rss-feeds/ACS/lib/dictionaries/cif_core.dic
dictionary named 'cif_core.dic' version 2.4.2 from 2011-04-26.

Automatic conversion script
Id: cif_fix_values 2935 2014-11-11 08:27:57Z andrius 
;
_cod_database_code 4123070
_shelx_space_group_comment
; 
The symmetry employed for this shelxl refinement is uniquely defined 
by the following loop, which should always be used as a source of 
symmetry information in preference to the above space-group names. 
They are only intended as comments. 
;
_shelx_estimated_absorpt_t_min 0.450
_shelx_estimated_absorpt_t_max 0.634
_shelxl_version_number 2014-3

loop_
_space_group_symop_operation_xyz
'x, y, z'
'-x, -y, -z'

loop_
_atom_site_label
_atom_site_type_symbol
_atom_site_fract_x
_atom_site_fract_y
_atom_site_fract_z
_atom_site_U_iso_or_equiv
_atom_site_adp_type
_atom_site_occupancy
_atom_site_site_symmetry_order
_atom_site_calc_flag
_atom_site_refinement_flags_posn
_atom_site_refinement_flags_adp
C1 C 0.8809(7) 0.0267(5) 0.8592(3) 0.023(2) Uani 1 1 d . .
C2 C 0.9526(7) 0.0187(5) 0.8137(3) 0.0160(19) Uani 1 1 d . .
C3 C 1.0515(7) 0.0420(5) 0.8222(3) 0.021(2) Uani 1 1 d . .
H3 H 1.1129 0.0428 0.7985 0.025 Uiso 1 1 calc R U
C4 C 1.0460(7) 0.0635(5) 0.8705(3) 0.020(2) Uani 1 1 d . .
C5 C 0.9400(7) 0.0565(5) 0.8915(3) 0.023(2) Uani 1 1 d . .
H5 H 0.9123 0.0702 0.9234 0.028 Uiso 1 1 calc R U
C6 C 0.7796(7) -0.0176(6) 0.8842(3) 0.029(2) Uani 1 1 d . .
C7 C 0.7196(7) 0.0268(6) 0.9235(3) 0.038(3) Uani 1 1 d . .
H7A H 0.7060 0.0796 0.9076 0.057 Uiso 1 1 calc R U
H7B H 0.7606 0.0286 0.9509 0.057 Uiso 1 1 calc R U
H7C H 0.6538 0.0005 0.9372 0.057 Uiso 1 1 calc R U
C8 C 0.8175(8) -0.0934(6) 0.9146(3) 0.036(3) Uani 1 1 d . .
H8A H 0.7577 -0.1230 0.9334 0.054 Uiso 1 1 calc R U
H8B H 0.8620 -0.0804 0.9383 0.054 Uiso 1 1 calc R U
H8C H 0.8568 -0.1245 0.8913 0.054 Uiso 1 1 calc R U
C9 C 0.7032(7) -0.0414(6) 0.8521(4) 0.035(3) Uani 1 1 d . .
H9A H 0.6760 0.0049 0.8329 0.053 Uiso 1 1 calc R U
H9B H 0.6461 -0.0702 0.8740 0.053 Uiso 1 1 calc R U
H9C H 0.7383 -0.0743 0.8287 0.053 Uiso 1 1 calc R U
C10 C 0.9413(7) -0.0198(5) 0.7678(3) 0.021(2) Uani 1 1 d . .
C11 C 0.9345(8) -0.1075(5) 0.7837(4) 0.031(2) Uani 1 1 d . .
H11A H 0.8698 -0.1205 0.8065 0.046 Uiso 1 1 calc R U
H11B H 0.9933 -0.1256 0.8012 0.046 Uiso 1 1 calc R U
H11C H 0.9359 -0.1325 0.7537 0.046 Uiso 1 1 calc R U
C12 C 0.8506(7) 0.0097(5) 0.7399(3) 0.023(2) Uani 1 1 d . .
H12A H 0.8442 -0.0221 0.7137 0.035 Uiso 1 1 calc R U
H12B H 0.8629 0.0637 0.7241 0.035 Uiso 1 1 calc R U
H12C H 0.7865 0.0064 0.7639 0.035 Uiso 1 1 calc R U
C13 C 1.0400(7) -0.0060(5) 0.7276(3) 0.022(2) Uani 1 1 d . .
H13A H 1.0303 -0.0293 0.6979 0.034 Uiso 1 1 calc R U
H13B H 1.1000 -0.0297 0.7420 0.034 Uiso 1 1 calc R U
H13C H 1.0516 0.0498 0.7174 0.034 Uiso 1 1 calc R U
C14 C 1.1341(7) 0.0583(5) 0.9027(3) 0.022(2) Uani 1 1 d . .
C15 C 1.2404(7) 0.0796(6) 0.8717(3) 0.030(2) Uani 1 1 d . .
H15A H 1.2545 0.0474 0.8449 0.045 Uiso 1 1 calc R U
H15B H 1.2941 0.0707 0.8938 0.045 Uiso 1 1 calc R U
H15C H 1.2404 0.1343 0.8565 0.045 Uiso 1 1 calc R U
C16 C 1.1127(7) 0.1096(6) 0.9441(3) 0.030(2) Uani 1 1 d . .
H16A H 1.1015 0.1632 0.9287 0.045 Uiso 1 1 calc R U
H16B H 1.1720 0.1075 0.9627 0.045 Uiso 1 1 calc R U
H16C H 1.0507 0.0909 0.9675 0.045 Uiso 1 1 calc R U
C17 C 1.1375(8) -0.0266(5) 0.9279(4) 0.037(3) Uani 1 1 d . .
H17A H 1.0688 -0.0422 0.9460 0.055 Uiso 1 1 calc R U
H17B H 1.1878 -0.0324 0.9518 0.055 Uiso 1 1 calc R U
H17C H 1.1579 -0.0596 0.9020 0.055 Uiso 1 1 calc R U
C18 C 0.9528(6) 0.3624(5) 0.8079(3) 0.0163(19) Uani 1 1 d . .
C19 C 1.0333(7) 0.3395(5) 0.8399(3) 0.019(2) Uani 1 1 d . .
C20 C 0.9835(6) 0.2934(5) 0.8846(3) 0.019(2) Uani 1 1 d . .
H20 H 1.0180 0.2680 0.9112 0.023 Uiso 1 1 calc R U
C21 C 0.8754(7) 0.2908(5) 0.8839(3) 0.023(2) Uani 1 1 d . .
C22 C 0.8590(7) 0.3298(5) 0.8359(3) 0.025(2) Uani 1 1 d . .
H22 H 0.7940 0.3338 0.8238 0.030 Uiso 1 1 calc R U
C23 C 0.9477(7) 0.4235(5) 0.7616(3) 0.021(2) Uani 1 1 d . .
C24 C 0.9599(8) 0.5037(5) 0.7772(4) 0.038(3) Uani 1 1 d . .
H24A H 1.0277 0.5068 0.7882 0.057 Uiso 1 1 calc R U
H24B H 0.9053 0.5109 0.8049 0.057 Uiso 1 1 calc R U
H24C H 0.9543 0.5443 0.7483 0.057 Uiso 1 1 calc R U
C25 C 0.8424(7) 0.4246(5) 0.7430(3) 0.029(2) Uani 1 1 d . .
H25A H 0.8424 0.4643 0.7132 0.044 Uiso 1 1 calc R U
H25B H 0.7882 0.4363 0.7698 0.044 Uiso 1 1 calc R U
H25C H 0.8292 0.3738 0.7343 0.044 Uiso 1 1 calc R U
C26 C 1.0298(8) 0.4124(5) 0.7155(3) 0.032(2) Uani 1 1 d . .
H26A H 1.0987 0.4074 0.7260 0.047 Uiso 1 1 calc R U
H26B H 1.0285 0.4574 0.6889 0.047 Uiso 1 1 calc R U
H26C H 1.0138 0.3655 0.7025 0.047 Uiso 1 1 calc R U
C27 C 1.1399(6) 0.3747(5) 0.8430(3) 0.018(2) Uani 1 1 d . .
C28 C 1.2044(7) 0.4122(6) 0.7938(3) 0.032(2) Uani 1 1 d . .
H28A H 1.1643 0.4537 0.7767 0.048 Uiso 1 1 calc R U
H28B H 1.2224 0.3731 0.7717 0.048 Uiso 1 1 calc R U
H28C H 1.2679 0.4338 0.8014 0.048 Uiso 1 1 calc R U
C29 C 1.1160(7) 0.4371(6) 0.8776(4) 0.031(2) Uani 1 1 d . .
H29A H 1.1809 0.4597 0.8827 0.047 Uiso 1 1 calc R U
H29B H 1.0790 0.4134 0.9103 0.047 Uiso 1 1 calc R U
H29C H 1.0729 0.4778 0.8618 0.047 Uiso 1 1 calc R U
C30 C 1.2084(6) 0.3128(5) 0.8676(3) 0.023(2) Uani 1 1 d . .
H30A H 1.2164 0.2695 0.8483 0.034 Uiso 1 1 calc R U
H30B H 1.1765 0.2940 0.9023 0.034 Uiso 1 1 calc R U
H30C H 1.2765 0.3348 0.8681 0.034 Uiso 1 1 calc R U
C31 C 0.7929(7) 0.2741(6) 0.9313(3) 0.032(3) Uani 1 1 d . .
C32 C 0.7861(8) 0.3470(6) 0.9561(4) 0.042(3) Uani 1 1 d . .
H32A H 0.7242 0.3444 0.9815 0.063 Uiso 1 1 calc R U
H32B H 0.7817 0.3926 0.9303 0.063 Uiso 1 1 calc R U
H32C H 0.8478 0.3507 0.9723 0.063 Uiso 1 1 calc R U
C33 C 0.8234(8) 0.2078(7) 0.9679(4) 0.046(3) Uani 1 1 d . .
H33A H 0.7741 0.2031 0.9991 0.069 Uiso 1 1 calc R U
H33B H 0.8930 0.2167 0.9753 0.069 Uiso 1 1 calc R U
H33C H 0.8230 0.1600 0.9533 0.069 Uiso 1 1 calc R U
C34 C 0.6893(7) 0.2574(7) 0.9170(4) 0.050(3) Uani 1 1 d . .
H34A H 0.6944 0.2106 0.9011 0.075 Uiso 1 1 calc R U
H34B H 0.6686 0.3012 0.8932 0.075 Uiso 1 1 calc R U
H34C H 0.6376 0.2496 0.9473 0.075 Uiso 1 1 calc R U
C35 C 0.6611(8) 0.1612(6) 0.8131(3) 0.033(3) Uani 1 1 d . .
H35 H 0.7000 0.1154 0.8212 0.039 Uiso 1 1 calc R U
C36 C 0.5575(8) 0.1659(7) 0.8369(4) 0.045(3) Uani 1 1 d . .
H36 H 0.5270 0.1233 0.8601 0.054 Uiso 1 1 calc R U
C37 C 0.5027(8) 0.2317(8) 0.8263(4) 0.048(3) Uani 1 1 d . .
H37 H 0.4340 0.2362 0.8429 0.057 Uiso 1 1 calc R U
C38 C 0.5461(8) 0.2912(7) 0.7919(4) 0.040(3) Uani 1 1 d . .
H38 H 0.5068 0.3370 0.7847 0.048 Uiso 1 1 calc R U
C39 C 0.6461(7) 0.2872(6) 0.7670(3) 0.025(2) Uani 1 1 d . .
H39 H 0.6732 0.3290 0.7421 0.030 Uiso 1 1 calc R U
C40 C 0.7070(6) 0.2216(5) 0.7784(3) 0.017(2) Uani 1 1 d . .
C41 C 0.8174(6) 0.2122(5) 0.7582(3) 0.016(2) Uani 1 1 d . .
C42 C 0.8513(6) 0.2221(5) 0.7081(3) 0.0123(18) Uani 1 1 d . .
C43 C 0.7823(6) 0.2464(4) 0.6685(3) 0.0128(18) Uani 1 1 d . .
C44 C 0.6924(6) 0.2079(5) 0.6665(3) 0.0164(19) Uani 1 1 d . .
H44 H 0.6719 0.1644 0.6915 0.020 Uiso 1 1 calc R U
C45 C 0.6310(7) 0.2311(5) 0.6290(3) 0.022(2) Uani 1 1 d . .
H45 H 0.5698 0.2034 0.6282 0.026 Uiso 1 1 calc R U
C46 C 0.6593(7) 0.2938(5) 0.5935(3) 0.024(2) Uani 1 1 d . U
H46 H 0.6180 0.3088 0.5674 0.029 Uiso 1 1 calc R U
C47 C 0.7470(7) 0.3362(5) 0.5945(3) 0.023(2) Uani 1 1 d . .
H47 H 0.7656 0.3803 0.5697 0.027 Uiso 1 1 calc R U
C48 C 0.8075(7) 0.3127(5) 0.6328(3) 0.020(2) Uani 1 1 d . .
H48 H 0.8666 0.3421 0.6346 0.024 Uiso 1 1 calc R U
C49 C 0.9634(6) 0.2067(4) 0.6906(3) 0.0110(18) Uani 1 1 d . .
C50 C 0.9571(6) 0.1699(5) 0.6060(3) 0.0155(19) Uani 1 1 d . .
H50 H 0.8805 0.1773 0.6130 0.019 Uiso 1 1 calc R U
C51 C 0.9827(6) 0.0864(5) 0.5973(3) 0.018(2) Uani 1 1 d . .
H51A H 1.0581 0.0774 0.5962 0.021 Uiso 1 1 calc R U
H51B H 0.9468 0.0498 0.6258 0.021 Uiso 1 1 calc R U
C52 C 0.9496(7) 0.0714(5) 0.5483(3) 0.023(2) Uani 1 1 d . .
H52A H 0.8733 0.0752 0.5510 0.027 Uiso 1 1 calc R U
H52B H 0.9698 0.0181 0.5429 0.027 Uiso 1 1 calc R U
C53 C 0.9979(7) 0.1285(5) 0.5030(3) 0.024(2) Uani 1 1 d . .
H53A H 0.9719 0.1179 0.4721 0.029 Uiso 1 1 calc R U
H53B H 1.0740 0.1216 0.4982 0.029 Uiso 1 1 calc R U
C54 C 0.9711(7) 0.2137(5) 0.5107(3) 0.025(2) Uani 1 1 d . .
H54A H 1.0079 0.2501 0.4823 0.030 Uiso 1 1 calc R U
H54B H 0.8958 0.2227 0.5114 0.030 Uiso 1 1 calc R U
C55 C 1.0037(7) 0.2279(5) 0.5604(3) 0.019(2) Uani 1 1 d . .
H55A H 0.9824 0.2809 0.5662 0.023 Uiso 1 1 calc R U
H55B H 1.0801 0.2252 0.5575 0.023 Uiso 1 1 calc R U
C56 C 1.1395(6) 0.2034(5) 0.7127(3) 0.018(2) Uani 1 1 d . .
H56 H 1.1533 0.1506 0.7034 0.021 Uiso 1 1 calc R U
C57 C 1.1906(7) 0.2635(5) 0.6692(3) 0.027(2) Uani 1 1 d . .
H57A H 1.1595 0.2607 0.6383 0.032 Uiso 1 1 calc R U
H57B H 1.1783 0.3161 0.6780 0.032 Uiso 1 1 calc R U
C58 C 1.3071(7) 0.2484(6) 0.6592(3) 0.034(3) Uani 1 1 d . .
H58A H 1.3193 0.1962 0.6497 0.040 Uiso 1 1 calc R U
H58B H 1.3389 0.2868 0.6307 0.040 Uiso 1 1 calc R U
C59 C 1.3575(7) 0.2539(6) 0.7060(3) 0.031(2) Uani 1 1 d . .
H59A H 1.4322 0.2421 0.6991 0.037 Uiso 1 1 calc R U
H59B H 1.3502 0.3073 0.7138 0.037 Uiso 1 1 calc R U
C60 C 1.3078(7) 0.1976(6) 0.7513(3) 0.029(2) Uani 1 1 d . .
H60A H 1.3365 0.2061 0.7819 0.034 Uiso 1 1 calc R U
H60B H 1.3241 0.1437 0.7457 0.034 Uiso 1 1 calc R U
C61 C 1.1892(6) 0.2093(5) 0.7593(3) 0.018(2) Uani 1 1 d . .
H61A H 1.1581 0.1698 0.7874 0.021 Uiso 1 1 calc R U
H61B H 1.1736 0.2608 0.7693 0.021 Uiso 1 1 calc R U
C62 C 0.5946(6) 0.3809(5) 0.4076(3) 0.0149(19) Uani 1 1 d . .
C63 C 0.5152(6) 0.4135(5) 0.3790(3) 0.0138(18) Uani 1 1 d . .
C64 C 0.4249(6) 0.3688(4) 0.3983(3) 0.0150(19) Uani 1 1 d . .
H64 H 0.3604 0.3756 0.3857 0.018 Uiso 1 1 calc R U
C65 C 0.4460(6) 0.3124(5) 0.4393(3) 0.017(2) Uani 1 1 d . .
C66 C 0.5500(6) 0.3169(5) 0.4428(3) 0.0147(19) Uani 1 1 d . .
H66 H 0.5862 0.2827 0.4652 0.018 Uiso 1 1 calc R U
C67 C 0.6956(7) 0.4152(5) 0.4197(3) 0.018(2) Uani 1 1 d . U
C68 C 0.7714(6) 0.3514(5) 0.4367(3) 0.025(2) Uani 1 1 d . .
H68A H 0.7899 0.3198 0.4099 0.037 Uiso 1 1 calc R U
H68B H 0.7387 0.3186 0.4674 0.037 Uiso 1 1 calc R U
H68C H 0.8339 0.3750 0.4438 0.037 Uiso 1 1 calc R U
C69 C 0.6623(7) 0.4580(5) 0.4654(3) 0.024(2) Uani 1 1 d . .
H69A H 0.7216 0.4859 0.4722 0.036 Uiso 1 1 calc R U
H69B H 0.6372 0.4202 0.4952 0.036 Uiso 1 1 calc R U
H69C H 0.6068 0.4948 0.4578 0.036 Uiso 1 1 calc R U
C70 C 0.7605(7) 0.4734(5) 0.3784(3) 0.026(2) Uani 1 1 d . .
H70A H 0.7191 0.5199 0.3699 0.039 Uiso 1 1 calc R U
H70B H 0.7807 0.4493 0.3482 0.039 Uiso 1 1 calc R U
H70C H 0.8227 0.4879 0.3912 0.039 Uiso 1 1 calc R U
C71 C 0.5084(6) 0.4888(5) 0.3418(3) 0.0161(19) Uani 1 1 d . .
C72 C 0.5111(7) 0.5580(5) 0.3706(3) 0.024(2) Uani 1 1 d . .
H72A H 0.4584 0.5509 0.4006 0.036 Uiso 1 1 calc R U
H72B H 0.4972 0.6060 0.3485 0.036 Uiso 1 1 calc R U
H72C H 0.5796 0.5610 0.3810 0.036 Uiso 1 1 calc R U
C73 C 0.5920(6) 0.4972(5) 0.2951(3) 0.020(2) Uani 1 1 d . .
H73A H 0.6606 0.4897 0.3059 0.029 Uiso 1 1 calc R U
H73B H 0.5878 0.5490 0.2755 0.029 Uiso 1 1 calc R U
H73C H 0.5810 0.4581 0.2741 0.029 Uiso 1 1 calc R U
C74 C 0.4034(6) 0.4951(5) 0.3211(3) 0.023(2) Uani 1 1 d . .
H74A H 0.3955 0.4509 0.3038 0.034 Uiso 1 1 calc R U
H74B H 0.4014 0.5433 0.2973 0.034 Uiso 1 1 calc R U
H74C H 0.3469 0.4950 0.3492 0.034 Uiso 1 1 calc R U
C75 C 0.3621(6) 0.2731(5) 0.4810(3) 0.0166(19) Uani 1 1 d . .
C76 C 0.2678(7) 0.2496(5) 0.4598(3) 0.026(2) Uani 1 1 d . .
H76A H 0.2387 0.2954 0.4409 0.039 Uiso 1 1 calc R U
H76B H 0.2158 0.2269 0.4877 0.039 Uiso 1 1 calc R U
H76C H 0.2883 0.2115 0.4373 0.039 Uiso 1 1 calc R U
C77 C 0.4056(7) 0.2027(5) 0.5135(3) 0.028(2) Uani 1 1 d . .
H77A H 0.3494 0.1772 0.5380 0.041 Uiso 1 1 calc R U
H77B H 0.4585 0.2201 0.5314 0.041 Uiso 1 1 calc R U
H77C H 0.4365 0.1661 0.4916 0.041 Uiso 1 1 calc R U
C78 C 0.3263(8) 0.3337(5) 0.5152(4) 0.035(3) Uani 1 1 d . .
H78A H 0.3038 0.3807 0.4946 0.052 Uiso 1 1 calc R U
H78B H 0.3837 0.3463 0.5321 0.052 Uiso 1 1 calc R U
H78C H 0.2685 0.3129 0.5405 0.052 Uiso 1 1 calc R U
C79 C 0.5479(7) 0.0956(5) 0.3203(3) 0.021(2) Uani 1 1 d . .
C80 C 0.4836(6) 0.0804(5) 0.3696(3) 0.0165(19) Uani 1 1 d . U
C81 C 0.5444(6) 0.1004(4) 0.4053(3) 0.0138(18) Uani 1 1 d . .
H81 H 0.5195 0.1014 0.4399 0.017 Uiso 1 1 calc R U
C82 C 0.6470(7) 0.1186(5) 0.3821(3) 0.017(2) Uani 1 1 d . .
C83 C 0.6465(7) 0.1175(5) 0.3302(3) 0.018(2) Uani 1 1 d . .
H83 H 0.7046 0.1298 0.3049 0.022 Uiso 1 1 calc R U
C84 C 0.5354(7) 0.0746(5) 0.2685(3) 0.019(2) Uani 1 1 d . .
C85 C 0.6174(8) 0.1154(6) 0.2274(3) 0.034(3) Uani 1 1 d . .
H85A H 0.6111 0.1715 0.2264 0.051 Uiso 1 1 calc R U
H85B H 0.6072 0.1022 0.1945 0.051 Uiso 1 1 calc R U
H85C H 0.6864 0.0985 0.2348 0.051 Uiso 1 1 calc R U
C86 C 0.4319(7) 0.0991(5) 0.2500(3) 0.025(2) Uani 1 1 d . U
H86A H 0.3753 0.0706 0.2726 0.037 Uiso 1 1 calc R U
H86B H 0.4327 0.0873 0.2157 0.037 Uiso 1 1 calc R U
H86C H 0.4215 0.1548 0.2498 0.037 Uiso 1 1 calc R U
C87 C 0.5548(8) -0.0130(5) 0.2694(4) 0.035(3) Uani 1 1 d . .
H87A H 0.6253 -0.0257 0.2765 0.053 Uiso 1 1 calc R U
H87B H 0.5463 -0.0269 0.2366 0.053 Uiso 1 1 calc R U
H87C H 0.5051 -0.0421 0.2958 0.053 Uiso 1 1 calc R U
C88 C 0.3933(7) 0.0232(5) 0.3921(3) 0.024(2) Uani 1 1 d . .
C89 C 0.3215(7) -0.0007(5) 0.3569(3) 0.027(2) Uani 1 1 d . .
H89A H 0.3629 -0.0223 0.3292 0.041 Uiso 1 1 calc R U
H89B H 0.2834 0.0448 0.3430 0.041 Uiso 1 1 calc R U
H89C H 0.2724 -0.0397 0.3760 0.041 Uiso 1 1 calc R U
C90 C 0.4501(7) -0.0530(5) 0.4127(4) 0.029(2) Uani 1 1 d . .
H90A H 0.3987 -0.0933 0.4272 0.043 Uiso 1 1 calc R U
H90B H 0.4905 -0.0427 0.4387 0.043 Uiso 1 1 calc R U
H90C H 0.4964 -0.0706 0.3849 0.043 Uiso 1 1 calc R U
C91 C 0.3233(7) 0.0500(5) 0.4367(3) 0.026(2) Uani 1 1 d . .
H91A H 0.2833 0.0954 0.4244 0.039 Uiso 1 1 calc R U
H91B H 0.3660 0.0637 0.4610 0.039 Uiso 1 1 calc R U
H91C H 0.2759 0.0081 0.4533 0.039 Uiso 1 1 calc R U
C92 C 0.7396(6) 0.1048(5) 0.4110(3) 0.0167(19) Uani 1 1 d . U
C93 C 0.7537(7) 0.0172(5) 0.4219(3) 0.027(2) Uani 1 1 d . .
H93A H 0.6896 -0.0065 0.4407 0.041 Uiso 1 1 calc R U
H93B H 0.8104 0.0051 0.4420 0.041 Uiso 1 1 calc R U
H93C H 0.7701 -0.0031 0.3900 0.041 Uiso 1 1 calc R U
C94 C 0.7186(7) 0.1358(5) 0.4615(3) 0.022(2) Uani 1 1 d . .
H94A H 0.7097 0.1921 0.4551 0.033 Uiso 1 1 calc R U
H94B H 0.7772 0.1230 0.4803 0.033 Uiso 1 1 calc R U
H94C H 0.6555 0.1120 0.4814 0.033 Uiso 1 1 calc R U
C95 C 0.8398(6) 0.1406(5) 0.3798(3) 0.021(2) Uani 1 1 d . .
H95A H 0.8495 0.1239 0.3465 0.032 Uiso 1 1 calc R U
H95B H 0.8988 0.1233 0.3974 0.032 Uiso 1 1 calc R U
H95C H 0.8348 0.1971 0.3757 0.032 Uiso 1 1 calc R U
C96 C 0.2517(7) 0.2019(5) 0.3343(3) 0.025(2) Uani 1 1 d . .
H96 H 0.2972 0.1594 0.3301 0.030 Uiso 1 1 calc R U
C97 C 0.1507(8) 0.1873(6) 0.3569(4) 0.032(2) Uani 1 1 d . .
H97 H 0.1279 0.1353 0.3670 0.038 Uiso 1 1 calc R U
C98 C 0.0833(8) 0.2467(6) 0.3650(4) 0.037(3) Uani 1 1 d . .
H98 H 0.0144 0.2360 0.3809 0.044 Uiso 1 1 calc R U
C99 C 0.1163(8) 0.3229(6) 0.3497(4) 0.047(3) Uani 1 1 d . .
H99 H 0.0701 0.3646 0.3552 0.056 Uiso 1 1 calc R U
C100 C 0.2188(8) 0.3378(5) 0.3260(4) 0.035(3) Uani 1 1 d . .
H100 H 0.2413 0.3898 0.3157 0.042 Uiso 1 1 calc R U
C101 C 0.2885(7) 0.2767(5) 0.3174(3) 0.023(2) Uani 1 1 d . .
C102 C 0.3985(7) 0.2910(5) 0.2970(3) 0.021(2) Uani 1 1 d . .
C103 C 0.4300(7) 0.3174(5) 0.2469(3) 0.027(2) Uani 1 1 d . .
C104 C 0.3563(8) 0.3213(7) 0.2084(4) 0.042(3) Uani 1 1 d . U
C105 C 0.2608(10) 0.3544(8) 0.2090(5) 0.066(4) Uani 1 1 d . U
H105 H 0.2367 0.3851 0.2343 0.079 Uiso 1 1 calc R U
C106 C 0.1964(10) 0.3441(8) 0.1724(5) 0.066(4) Uani 1 1 d . U
H106 H 0.1338 0.3725 0.1702 0.079 Uiso 1 1 calc R U
C107 C 0.2264(11) 0.2932(8) 0.1410(4) 0.065(4) Uani 1 1 d . .
H107 H 0.1823 0.2866 0.1170 0.078 Uiso 1 1 calc R U
C108 C 0.3117(11) 0.2516(8) 0.1406(5) 0.070(4) Uani 1 1 d . .
H108 H 0.3312 0.2159 0.1178 0.084 Uiso 1 1 calc R U
C109 C 0.3696(12) 0.2659(8) 0.1767(4) 0.078(6) Uani 1 1 d . .
H109 H 0.4275 0.2326 0.1806 0.094 Uiso 1 1 calc R U
C110 C 0.5419(7) 0.3361(5) 0.2300(3) 0.020(2) Uani 1 1 d . .
C111 C 0.5308(10) 0.4186(6) 0.1491(4) 0.052(4) Uani 1 1 d . .
H111 H 0.4734 0.3855 0.1436 0.062 Uiso 1 1 calc R U
C112 C 0.4842(14) 0.4923(9) 0.1670(6) 0.098(5) Uani 1 1 d . U
H11D H 0.5412 0.5248 0.1726 0.117 Uiso 1 1 calc R U
H11E H 0.4401 0.4777 0.1999 0.117 Uiso 1 1 calc R U
C113 C 0.4173(13) 0.5427(9) 0.1296(6) 0.095(5) Uani 1 1 d . .
H11F H 0.3603 0.5128 0.1214 0.115 Uiso 1 1 calc R U
H11G H 0.3897 0.5902 0.1424 0.115 Uiso 1 1 calc R U
C114 C 0.5010(11) 0.5589(7) 0.0873(6) 0.081(5) Uani 1 1 d . .
H11H H 0.5579 0.5838 0.0994 0.098 Uiso 1 1 calc R U
H11I H 0.4750 0.5975 0.0611 0.098 Uiso 1 1 calc R U
C115 C 0.5498(13) 0.4878(9) 0.0603(5) 0.097(5) Uani 1 1 d . U
H11J H 0.6002 0.5072 0.0302 0.116 Uiso 1 1 calc R U
H11K H 0.4947 0.4592 0.0494 0.116 Uiso 1 1 calc R U
C116 C 0.6069(11) 0.4320(10) 0.1016(5) 0.110(8) Uani 1 1 d . .
H11L H 0.6266 0.3823 0.0897 0.132 Uiso 1 1 calc R U
H11M H 0.6702 0.4571 0.1076 0.132 Uiso 1 1 calc R U
C117 C 0.7137(7) 0.3276(5) 0.2544(3) 0.023(2) Uani 1 1 d . .
H117 H 0.7183 0.3840 0.2403 0.028 Uiso 1 1 calc R U
C118 C 0.7798(7) 0.2821(6) 0.2170(4) 0.031(2) Uani 1 1 d . .
H11N H 0.7744 0.2261 0.2304 0.037 Uiso 1 1 calc R U
H11O H 0.7519 0.2908 0.1845 0.037 Uiso 1 1 calc R U
C119 C 0.8920(7) 0.3055(6) 0.2079(3) 0.029(2) Uani 1 1 d . .
H11P H 0.8987 0.3607 0.1926 0.034 Uiso 1 1 calc R U
H11Q H 0.9317 0.2742 0.1842 0.034 Uiso 1 1 calc R U
C120 C 0.9350(7) 0.2926(6) 0.2581(3) 0.029(2) Uani 1 1 d . .
H12D H 0.9331 0.2366 0.2718 0.035 Uiso 1 1 calc R U
H12E H 1.0082 0.3095 0.2524 0.035 Uiso 1 1 calc R U
C121 C 0.8745(6) 0.3364(5) 0.2961(3) 0.019(2) Uani 1 1 d . .
H12F H 0.8821 0.3927 0.2842 0.023 Uiso 1 1 calc R U
H12G H 0.9023 0.3245 0.3286 0.023 Uiso 1 1 calc R U
C122 C 0.7595(6) 0.3145(5) 0.3042(3) 0.018(2) Uani 1 1 d . U
H12H H 0.7516 0.2593 0.3195 0.021 Uiso 1 1 calc R U
H12I H 0.7207 0.3459 0.3280 0.021 Uiso 1 1 calc R U
N1 N 1.0066(5) 0.1834(4) 0.6496(2) 0.0177(17) Uani 1 1 d . .
N2 N 1.0270(5) 0.2120(4) 0.7278(2) 0.0129(15) Uani 1 1 d . .
N3 N 0.5856(7) 0.3760(5) 0.1886(3) 0.033(2) Uani 1 1 d . .
N4 N 0.6032(5) 0.3058(4) 0.2672(3) 0.0189(17) Uani 1 1 d . .
Th1 Th 0.96089(2) 0.19349(2) 0.81259(2) 0.01371(9) Uani 1 1 d . .
Th2 Th 0.54256(2) 0.25764(2) 0.34990(2) 0.01342(9) Uani 1 1 d . .

loop_
_atom_site_aniso_label
_atom_site_aniso_U_11
_atom_site_aniso_U_22
_atom_site_aniso_U_33
_atom_site_aniso_U_23
_atom_site_aniso_U_13
_atom_site_aniso_U_12
C1 0.021(5) 0.022(5) 0.026(5) -0.005(4) -0.003(4) -0.002(4)
C2 0.021(5) 0.012(5) 0.014(5) 0.000(4) -0.002(4) 0.000(4)
C3 0.023(5) 0.019(5) 0.021(5) 0.004(4) -0.011(4) 0.000(4)
C4 0.024(5) 0.019(5) 0.014(5) 0.007(4) -0.004(4) -0.002(4)
C5 0.023(5) 0.032(6) 0.010(5) 0.001(4) 0.005(4) 0.004(4)
C6 0.029(6) 0.033(6) 0.023(5) 0.005(4) -0.009(4) -0.014(5)
C7 0.025(6) 0.060(8) 0.023(5) 0.005(5) 0.005(5) -0.023(5)
C8 0.043(7) 0.040(7) 0.021(5) 0.009(5) -0.005(5) -0.020(5)
C9 0.031(6) 0.040(7) 0.034(6) 0.012(5) -0.017(5) -0.015(5)
C10 0.017(5) 0.023(5) 0.021(5) 0.003(4) -0.006(4) -0.003(4)
C11 0.042(7) 0.018(6) 0.031(6) 0.007(4) -0.010(5) -0.006(5)
C12 0.025(5) 0.028(6) 0.020(5) -0.006(4) -0.012(4) -0.002(4)
C13 0.025(5) 0.022(5) 0.025(5) -0.012(4) -0.012(4) 0.010(4)
C14 0.022(5) 0.022(5) 0.024(5) 0.001(4) -0.011(4) -0.003(4)
C15 0.021(5) 0.040(7) 0.027(5) 0.008(5) -0.008(4) 0.000(4)
C16 0.033(6) 0.041(7) 0.020(5) -0.002(5) -0.017(4) -0.004(5)
C17 0.039(7) 0.030(6) 0.038(6) 0.020(5) -0.021(5) -0.004(5)
C18 0.020(5) 0.017(5) 0.015(5) -0.013(4) -0.004(4) 0.009(4)
C19 0.022(5) 0.020(5) 0.013(5) -0.006(4) 0.004(4) 0.002(4)
C20 0.017(5) 0.026(5) 0.015(5) -0.003(4) -0.006(4) 0.006(4)
C21 0.022(5) 0.037(6) 0.012(5) -0.012(4) -0.002(4) 0.000(4)
C22 0.020(5) 0.041(6) 0.018(5) -0.010(4) -0.007(4) 0.003(4)
C23 0.032(6) 0.018(5) 0.016(5) -0.006(4) -0.008(4) 0.010(4)
C24 0.055(8) 0.027(6) 0.039(6) -0.017(5) -0.015(5) 0.008(5)
C25 0.040(6) 0.026(6) 0.025(5) -0.004(4) -0.019(5) 0.010(5)
C26 0.047(7) 0.015(5) 0.030(6) 0.008(4) -0.013(5) -0.001(5)
C27 0.012(5) 0.021(5) 0.022(5) -0.004(4) -0.001(4) 0.002(4)
C28 0.029(6) 0.037(6) 0.032(6) -0.020(5) 0.002(5) -0.007(5)
C29 0.019(5) 0.044(7) 0.038(6) -0.020(5) -0.013(5) 0.004(5)
C30 0.008(5) 0.032(6) 0.028(5) -0.010(4) 0.004(4) -0.007(4)
C31 0.017(5) 0.062(8) 0.021(5) -0.022(5) 0.005(4) -0.014(5)
C32 0.038(7) 0.064(8) 0.031(6) -0.028(6) -0.005(5) 0.003(6)
C33 0.036(7) 0.067(9) 0.026(6) 0.003(6) 0.013(5) -0.012(6)
C34 0.016(6) 0.091(10) 0.047(7) -0.024(7) -0.004(5) -0.003(6)
C35 0.033(6) 0.043(7) 0.021(5) 0.001(5) -0.002(5) 0.003(5)
C36 0.013(6) 0.088(10) 0.030(6) 0.002(6) 0.002(5) -0.005(6)
C37 0.010(6) 0.105(11) 0.033(7) -0.025(7) -0.007(5) 0.004(6)
C38 0.027(6) 0.070(9) 0.030(6) -0.022(6) -0.012(5) 0.012(6)
C39 0.015(5) 0.037(6) 0.026(5) -0.010(4) -0.009(4) 0.005(4)
C40 0.013(5) 0.025(5) 0.015(5) -0.010(4) 0.000(4) 0.002(4)
C41 0.012(5) 0.014(5) 0.026(5) 0.001(4) -0.014(4) -0.003(4)
C42 0.013(5) 0.014(5) 0.011(4) -0.001(3) -0.003(3) -0.003(3)
C43 0.016(5) 0.008(4) 0.016(5) -0.006(3) -0.002(4) 0.004(3)
C44 0.008(4) 0.021(5) 0.023(5) -0.012(4) 0.000(4) 0.001(4)
C45 0.019(5) 0.031(6) 0.019(5) -0.011(4) -0.005(4) 0.002(4)
C46 0.030(5) 0.031(5) 0.018(4) -0.012(4) -0.019(4) 0.014(4)
C47 0.031(6) 0.025(6) 0.016(5) -0.005(4) -0.010(4) 0.000(4)
C48 0.024(5) 0.016(5) 0.021(5) -0.009(4) -0.004(4) 0.005(4)
C49 0.010(4) 0.009(4) 0.013(4) 0.001(3) 0.000(3) -0.005(3)
C50 0.013(5) 0.026(5) 0.009(4) -0.010(4) -0.003(3) 0.005(4)
C51 0.013(5) 0.024(5) 0.016(5) -0.003(4) -0.001(4) 0.007(4)
C52 0.031(6) 0.022(5) 0.018(5) -0.008(4) -0.008(4) 0.001(4)
C53 0.014(5) 0.046(7) 0.015(5) -0.006(4) -0.005(4) -0.006(4)
C54 0.027(6) 0.027(6) 0.026(5) -0.015(4) -0.003(4) -0.008(4)
C55 0.026(5) 0.027(5) 0.004(4) -0.003(4) -0.001(4) -0.005(4)
C56 0.020(5) 0.021(5) 0.013(5) -0.002(4) -0.007(4) 0.000(4)
C57 0.029(6) 0.034(6) 0.017(5) 0.003(4) -0.005(4) -0.005(4)
C58 0.016(5) 0.060(8) 0.030(6) -0.026(5) 0.001(4) -0.008(5)
C59 0.015(5) 0.046(7) 0.031(6) -0.013(5) 0.002(4) -0.001(5)
C60 0.017(5) 0.035(6) 0.035(6) -0.012(5) -0.004(4) -0.001(4)
C61 0.015(5) 0.021(5) 0.020(5) -0.007(4) -0.008(4) -0.001(4)
C62 0.012(5) 0.015(5) 0.019(5) -0.006(4) -0.003(4) -0.002(4)
C63 0.010(4) 0.013(5) 0.017(5) 0.000(4) -0.002(4) 0.007(3)
C64 0.015(5) 0.009(5) 0.022(5) -0.004(4) -0.001(4) 0.005(3)
C65 0.019(5) 0.015(5) 0.020(5) -0.006(4) -0.004(4) -0.002(4)
C66 0.018(5) 0.009(5) 0.020(5) -0.006(4) -0.008(4) 0.003(4)
C67 0.024(5) 0.005(4) 0.023(4) 0.004(3) -0.004(4) -0.004(3)
C68 0.014(5) 0.026(6) 0.033(6) 0.003(4) -0.008(4) -0.004(4)
C69 0.027(6) 0.023(6) 0.026(5) -0.011(4) -0.007(4) 0.001(4)
C70 0.018(5) 0.024(6) 0.033(6) 0.006(4) -0.003(4) -0.011(4)
C71 0.020(5) 0.013(5) 0.015(5) -0.003(4) -0.005(4) 0.008(4)
C72 0.025(5) 0.016(5) 0.026(5) 0.003(4) 0.002(4) 0.011(4)
C73 0.014(5) 0.028(6) 0.014(5) 0.001(4) 0.002(4) 0.005(4)
C74 0.016(5) 0.019(5) 0.032(5) 0.001(4) -0.007(4) 0.000(4)
C75 0.015(5) 0.008(5) 0.026(5) -0.006(4) 0.003(4) -0.001(4)
C76 0.019(5) 0.022(5) 0.036(6) -0.002(4) -0.003(4) -0.006(4)
C77 0.037(6) 0.024(6) 0.021(5) -0.003(4) -0.001(4) -0.007(5)
C78 0.047(7) 0.027(6) 0.031(6) -0.012(5) -0.006(5) 0.006(5)
C79 0.034(6) 0.009(5) 0.022(5) -0.005(4) -0.011(4) 0.005(4)
C80 0.017(2) 0.016(2) 0.017(2) -0.0022(10) -0.0029(10) 0.0001(10)
C81 0.018(5) 0.008(4) 0.018(5) -0.004(3) -0.010(4) 0.004(3)
C82 0.024(5) 0.008(5) 0.021(5) -0.002(4) -0.007(4) 0.003(4)
C83 0.020(5) 0.013(5) 0.020(5) -0.003(4) -0.001(4) 0.008(4)
C84 0.023(5) 0.017(5) 0.019(5) -0.007(4) -0.006(4) 0.007(4)
C85 0.051(7) 0.034(6) 0.021(5) -0.012(5) -0.010(5) 0.007(5)
C86 0.026(3) 0.026(3) 0.024(3) -0.0074(18) -0.0060(18) 0.0033(18)
C87 0.045(7) 0.032(6) 0.036(6) -0.023(5) -0.016(5) 0.004(5)
C88 0.025(6) 0.020(5) 0.029(5) -0.002(4) -0.010(4) -0.007(4)
C89 0.037(6) 0.025(6) 0.023(5) -0.004(4) -0.011(5) -0.006(5)
C90 0.033(6) 0.012(5) 0.042(6) -0.002(4) -0.006(5) -0.005(4)
C91 0.023(5) 0.018(5) 0.041(6) -0.011(4) -0.012(5) -0.004(4)
C92 0.016(2) 0.017(2) 0.017(2) -0.0019(10) -0.0031(10) 0.0002(10)
C93 0.032(6) 0.024(6) 0.028(5) -0.008(4) -0.010(5) 0.008(4)
C94 0.026(5) 0.022(5) 0.020(5) -0.002(4) -0.011(4) -0.001(4)
C95 0.019(5) 0.030(6) 0.017(5) 0.000(4) -0.014(4) 0.000(4)
C96 0.028(6) 0.016(5) 0.034(6) -0.005(4) -0.009(5) 0.005(4)
C97 0.035(7) 0.031(6) 0.030(6) -0.004(5) -0.007(5) 0.000(5)
C98 0.018(6) 0.040(7) 0.052(7) 0.005(5) -0.017(5) -0.005(5)
C99 0.023(6) 0.039(7) 0.083(9) -0.013(6) -0.020(6) 0.002(5)
C100 0.026(6) 0.015(6) 0.065(8) 0.000(5) -0.020(5) 0.002(4)
C101 0.024(6) 0.023(6) 0.027(5) 0.001(4) -0.021(4) 0.001(4)
C102 0.024(5) 0.013(5) 0.028(5) -0.004(4) -0.015(4) 0.003(4)
C103 0.033(6) 0.029(6) 0.023(5) -0.011(4) -0.014(5) 0.013(4)
C104 0.022(5) 0.082(7) 0.020(5) -0.011(5) -0.005(4) 0.031(5)
C105 0.062(7) 0.087(8) 0.050(6) -0.006(6) -0.019(6) 0.005(6)
C106 0.053(7) 0.086(8) 0.072(7) -0.025(6) -0.037(6) 0.013(6)
C107 0.073(10) 0.083(10) 0.027(7) 0.002(6) 0.007(6) 0.056(8)
C108 0.071(11) 0.067(10) 0.072(10) -0.018(8) -0.003(8) -0.009(8)
C109 0.112(12) 0.091(11) 0.034(7) 0.027(7) -0.044(8) -0.076(10)
C110 0.029(6) 0.019(5) 0.018(5) -0.013(4) -0.010(4) 0.006(4)
C111 0.096(10) 0.021(6) 0.048(7) 0.007(5) -0.055(7) 0.003(6)
C112 0.126(9) 0.085(9) 0.089(8) -0.006(7) -0.050(7) 0.018(7)
C113 0.092(13) 0.119(14) 0.092(12) -0.042(11) -0.048(11) 0.044(10)
C114 0.074(11) 0.055(10) 0.098(12) -0.015(8) 0.050(9) -0.010(8)
C115 0.102(9) 0.122(9) 0.068(8) 0.003(7) -0.038(7) -0.012(8)
C116 0.092(12) 0.171(17) 0.056(9) 0.069(10) -0.053(9) -0.102(12)
C117 0.031(6) 0.020(5) 0.019(5) 0.001(4) -0.013(4) 0.006(4)
C118 0.035(6) 0.027(6) 0.030(6) -0.006(4) -0.002(5) 0.004(5)
C119 0.029(6) 0.035(6) 0.020(5) -0.010(4) 0.008(4) 0.007(5)
C120 0.023(6) 0.039(6) 0.021(5) 0.002(5) 0.005(4) 0.003(5)
C121 0.021(5) 0.022(5) 0.016(5) -0.003(4) -0.003(4) 0.000(4)
C122 0.019(4) 0.013(4) 0.018(4) 0.006(3) -0.003(4) 0.009(3)
N1 0.019(4) 0.026(4) 0.011(4) -0.010(3) -0.004(3) -0.003(3)
N2 0.009(4) 0.012(4) 0.020(4) -0.006(3) -0.006(3) 0.000(3)
N3 0.053(6) 0.029(5) 0.021(5) -0.001(4) -0.015(4) 0.000(4)
N4 0.017(4) 0.019(4) 0.022(4) -0.001(3) -0.012(3) 0.004(3)
Th1 0.01095(18) 0.0191(2) 0.01108(18) -0.00181(14) -0.00242(13) 0.00135(14)
Th2 0.01593(19) 0.01176(19) 0.01351(18) -0.00166(13) -0.00594(14) 0.00210(13)

loop_
_atom_type_symbol
_atom_type_description
_atom_type_scat_dispersion_real
_atom_type_scat_dispersion_imag
_atom_type_scat_source
C C 0.0033 0.0016 'International Tables Vol C Tables 4.2.6.8 and 6.1.1.4'
H H 0.0000 0.0000 'International Tables Vol C Tables 4.2.6.8 and 6.1.1.4'
N N 0.0061 0.0033 'International Tables Vol C Tables 4.2.6.8 and 6.1.1.4'
Th Th -7.2400 8.8979 'International Tables Vol C Tables 4.2.6.8 and 6.1.1.4'

loop_
_geom_angle_atom_site_label_1
_geom_angle_atom_site_label_2
_geom_angle_atom_site_label_3
_geom_angle
C5 C1 C2 105.8(7)
C5 C1 C6 117.2(7)
C2 C1 C6 131.7(8)
C3 C2 C1 106.5(7)
C3 C2 C10 120.7(8)
C1 C2 C10 131.9(7)
C3 C2 Th1 68.7(5)
C1 C2 Th1 79.2(5)
C10 C2 Th1 124.7(5)
C4 C3 C2 110.8(8)
C4 C3 Th1 75.1(5)
C2 C3 Th1 83.7(5)
C4 C3 H3 124.6
C2 C3 H3 124.6
Th1 C3 H3 108.8
C3 C4 C5 105.3(8)
C3 C4 C14 126.2(8)
C5 C4 C14 123.2(8)
C3 C4 Th1 76.3(5)
C5 C4 Th1 79.3(5)
C14 C4 Th1 130.8(6)
C1 C5 C4 111.5(8)
C1 C5 Th1 84.3(5)
C4 C5 Th1 72.3(5)
C1 C5 H5 124.2
C4 C5 H5 124.2
Th1 C5 H5 111.0
C9 C6 C7 107.7(8)
C9 C6 C8 106.8(8)
C7 C6 C8 105.7(8)
C9 C6 C1 120.9(8)
C7 C6 C1 110.1(8)
C8 C6 C1 104.6(8)
C6 C7 H7A 109.5
C6 C7 H7B 109.5
H7A C7 H7B 109.5
C6 C7 H7C 109.5
H7A C7 H7C 109.5
H7B C7 H7C 109.5
C6 C8 H8A 109.5
C6 C8 H8B 109.5
H8A C8 H8B 109.5
C6 C8 H8C 109.5
H8A C8 H8C 109.5
H8B C8 H8C 109.5
C6 C9 H9A 109.5
C6 C9 H9B 109.5
H9A C9 H9B 109.5
C6 C9 H9C 109.5
H9A C9 H9C 109.5
H9B C9 H9C 109.5
C11 C10 C2 109.4(7)
C11 C10 C12 110.3(7)
C2 C10 C12 115.0(8)
C11 C10 C13 105.4(7)
C2 C10 C13 110.6(7)
C12 C10 C13 105.5(7)
C10 C11 H11A 109.5
C10 C11 H11B 109.5
H11A C11 H11B 109.5
C10 C11 H11C 109.5
H11A C11 H11C 109.5
H11B C11 H11C 109.5
C10 C12 H12A 109.5
C10 C12 H12B 109.5
H12A C12 H12B 109.5
C10 C12 H12C 109.5
H12A C12 H12C 109.5
H12B C12 H12C 109.5
C10 C13 H13A 109.5
C10 C13 H13B 109.5
H13A C13 H13B 109.5
C10 C13 H13C 109.5
H13A C13 H13C 109.5
H13B C13 H13C 109.5
C4 C14 C16 111.4(8)
C4 C14 C17 105.9(7)
C16 C14 C17 108.7(7)
C4 C14 C15 113.4(7)
C16 C14 C15 108.9(7)
C17 C14 C15 108.5(8)
C14 C15 H15A 109.5
C14 C15 H15B 109.5
H15A C15 H15B 109.5
C14 C15 H15C 109.5
H15A C15 H15C 109.5
H15B C15 H15C 109.5
C14 C16 H16A 109.5
C14 C16 H16B 109.5
H16A C16 H16B 109.5
C14 C16 H16C 109.5
H16A C16 H16C 109.5
H16B C16 H16C 109.5
C14 C17 H17A 109.5
C14 C17 H17B 109.5
H17A C17 H17B 109.5
C14 C17 H17C 109.5
H17A C17 H17C 109.5
H17B C17 H17C 109.5
C22 C18 C19 105.8(7)
C22 C18 C23 119.2(8)
C19 C18 C23 133.3(8)
C22 C18 Th1 71.0(5)
C19 C18 Th1 77.3(5)
C23 C18 Th1 127.7(5)
C20 C19 C18 106.4(7)
C20 C19 C27 116.7(7)
C18 C19 C27 133.2(7)
C20 C19 Th1 71.5(5)
C18 C19 Th1 74.1(5)
C27 C19 Th1 135.8(6)
C21 C20 C19 110.7(8)
C21 C20 Th1 75.6(5)
C19 C20 Th1 80.4(5)
C21 C20 H20 124.7
C19 C20 H20 124.7
Th1 C20 H20 111.4
C22 C21 C20 105.7(7)
C22 C21 C31 126.3(9)
C20 C21 C31 125.0(8)
C22 C21 Th1 73.7(5)
C20 C21 Th1 75.8(5)
C31 C21 Th1 130.8(6)
C21 C22 C18 111.2(8)
C21 C22 Th1 77.5(5)
C18 C22 Th1 80.4(5)
C21 C22 H22 124.4
C18 C22 H22 124.4
Th1 C22 H22 109.8
C18 C23 C25 111.9(7)
C18 C23 C24 107.9(7)
C25 C23 C24 106.1(8)
C18 C23 C26 114.0(7)
C25 C23 C26 106.1(7)
C24 C23 C26 110.6(7)
C23 C24 H24A 109.5
C23 C24 H24B 109.5
H24A C24 H24B 109.5
C23 C24 H24C 109.5
H24A C24 H24C 109.5
H24B C24 H24C 109.5
C23 C25 H25A 109.5
C23 C25 H25B 109.5
H25A C25 H25B 109.5
C23 C25 H25C 109.5
H25A C25 H25C 109.5
H25B C25 H25C 109.5
C23 C26 H26A 109.5
C23 C26 H26B 109.5
H26A C26 H26B 109.5
C23 C26 H26C 109.5
H26A C26 H26C 109.5
H26B C26 H26C 109.5
C30 C27 C28 106.1(7)
C30 C27 C29 108.9(7)
C28 C27 C29 108.2(7)
C30 C27 C19 110.0(7)
C28 C27 C19 118.0(7)
C29 C27 C19 105.4(7)
C27 C28 H28A 109.5
C27 C28 H28B 109.5
H28A C28 H28B 109.5
C27 C28 H28C 109.5
H28A C28 H28C 109.5
H28B C28 H28C 109.5
C27 C29 H29A 109.5
C27 C29 H29B 109.5
H29A C29 H29B 109.5
C27 C29 H29C 109.5
H29A C29 H29C 109.5
H29B C29 H29C 109.5
C27 C30 H30A 109.5
C27 C30 H30B 109.5
H30A C30 H30B 109.5
C27 C30 H30C 109.5
H30A C30 H30C 109.5
H30B C30 H30C 109.5
C33 C31 C34 109.2(9)
C33 C31 C32 108.8(8)
C34 C31 C32 110.0(9)
C33 C31 C21 111.7(9)
C34 C31 C21 110.9(8)
C32 C31 C21 106.2(8)
C31 C32 H32A 109.5
C31 C32 H32B 109.5
H32A C32 H32B 109.5
C31 C32 H32C 109.5
H32A C32 H32C 109.5
H32B C32 H32C 109.5
C31 C33 H33A 109.5
C31 C33 H33B 109.5
H33A C33 H33B 109.5
C31 C33 H33C 109.5
H33A C33 H33C 109.5
H33B C33 H33C 109.5
C31 C34 H34A 109.5
C31 C34 H34B 109.5
H34A C34 H34B 109.5
C31 C34 H34C 109.5
H34A C34 H34C 109.5
H34B C34 H34C 109.5
C40 C35 C36 121.6(10)
C40 C35 H35 119.2
C36 C35 H35 119.2
C37 C36 C35 119.3(10)
C37 C36 H36 120.3
C35 C36 H36 120.3
C36 C37 C38 119.8(10)
C36 C37 H37 120.1
C38 C37 H37 120.1
C37 C38 C39 122.1(11)
C37 C38 H38 119.0
C39 C38 H38 119.0
C38 C39 C40 120.0(9)
C38 C39 H39 120.0
C40 C39 H39 120.0
C35 C40 C39 117.1(8)
C35 C40 C41 117.0(8)
C39 C40 C41 125.8(8)
C42 C41 C40 122.1(7)
C42 C41 Th1 113.9(6)
C40 C41 Th1 123.6(6)
C41 C42 C43 123.4(7)
C41 C42 C49 118.7(7)
C43 C42 C49 117.8(7)
C44 C43 C48 117.8(8)
C44 C43 C42 123.0(7)
C48 C43 C42 119.1(7)
C43 C44 C45 121.6(8)
C43 C44 H44 119.2
C45 C44 H44 119.2
C46 C45 C44 119.5(8)
C46 C45 H45 120.3
C44 C45 H45 120.3
C45 C46 C47 121.4(8)
C45 C46 H46 119.3
C47 C46 H46 119.3
C46 C47 C48 118.5(8)
C46 C47 H47 120.8
C48 C47 H47 120.8
C47 C48 C43 121.1(8)
C47 C48 H48 119.5
C43 C48 H48 119.5
N1 C49 N2 117.1(7)
N1 C49 C42 129.9(7)
N2 C49 C42 112.7(7)
N1 C50 C55 107.3(6)
N1 C50 C51 107.2(7)
C55 C50 C51 110.8(7)
N1 C50 H50 110.5
C55 C50 H50 110.5
C51 C50 H50 110.5
C52 C51 C50 110.8(7)
C52 C51 H51A 109.5
C50 C51 H51A 109.5
C52 C51 H51B 109.5
C50 C51 H51B 109.5
H51A C51 H51B 108.1
C51 C52 C53 112.4(7)
C51 C52 H52A 109.1
C53 C52 H52A 109.1
C51 C52 H52B 109.1
C53 C52 H52B 109.1
H52A C52 H52B 107.9
C52 C53 C54 110.9(7)
C52 C53 H53A 109.5
C54 C53 H53A 109.5
C52 C53 H53B 109.5
C54 C53 H53B 109.5
H53A C53 H53B 108.0
C55 C54 C53 109.2(8)
C55 C54 H54A 109.8
C53 C54 H54A 109.8
C55 C54 H54B 109.8
C53 C54 H54B 109.8
H54A C54 H54B 108.3
C54 C55 C50 113.4(7)
C54 C55 H55A 108.9
C50 C55 H55A 108.9
C54 C55 H55B 108.9
C50 C55 H55B 108.9
H55A C55 H55B 107.7
N2 C56 C61 105.9(6)
N2 C56 C57 116.6(7)
C61 C56 C57 108.1(7)
N2 C56 H56 108.7
C61 C56 H56 108.7
C57 C56 H56 108.7
C58 C57 C56 110.3(8)
C58 C57 H57A 109.6
C56 C57 H57A 109.6
C58 C57 H57B 109.6
C56 C57 H57B 109.6
H57A C57 H57B 108.1
C59 C58 C57 110.7(7)
C59 C58 H58A 109.5
C57 C58 H58A 109.5
C59 C58 H58B 109.5
C57 C58 H58B 109.5
H58A C58 H58B 108.1
C60 C59 C58 111.1(8)
C60 C59 H59A 109.4
C58 C59 H59A 109.4
C60 C59 H59B 109.4
C58 C59 H59B 109.4
H59A C59 H59B 108.0
C59 C60 C61 110.3(8)
C59 C60 H60A 109.6
C61 C60 H60A 109.6
C59 C60 H60B 109.6
C61 C60 H60B 109.6
H60A C60 H60B 108.1
C56 C61 C60 113.3(7)
C56 C61 Th1 82.8(4)
C60 C61 Th1 158.7(6)
C56 C61 H61A 108.9
C60 C61 H61A 108.9
Th1 C61 H61A 50.8
C56 C61 H61B 108.9
C60 C61 H61B 108.9
Th1 C61 H61B 76.5
H61A C61 H61B 107.7
C66 C62 C63 107.2(7)
C66 C62 C67 116.4(7)
C63 C62 C67 132.6(7)
C66 C62 Th2 71.5(4)
C63 C62 Th2 74.3(5)
C67 C62 Th2 136.0(6)
C64 C63 C62 106.3(7)
C64 C63 C71 120.0(7)
C62 C63 C71 132.7(7)
C64 C63 Th2 70.5(5)
C62 C63 Th2 77.8(5)
C71 C63 Th2 124.7(5)
C65 C64 C63 109.2(7)
C65 C64 Th2 77.1(5)
C63 C64 Th2 81.2(5)
C65 C64 H64 125.4
C63 C64 H64 125.4
Th2 C64 H64 109.0
C66 C65 C64 107.6(7)
C66 C65 C75 125.8(8)
C64 C65 C75 124.1(8)
C66 C65 Th2 77.2(5)
C64 C65 Th2 74.0(5)
C75 C65 Th2 129.0(5)
C65 C66 C62 109.3(7)
C65 C66 Th2 75.0(5)
C62 C66 Th2 80.5(5)
C65 C66 H66 125.3
C62 C66 H66 125.3
Th2 C66 H66 111.5
C68 C67 C69 106.6(7)
C68 C67 C70 105.7(7)
C69 C67 C70 106.9(7)
C68 C67 C62 111.7(7)
C69 C67 C62 105.9(7)
C70 C67 C62 119.3(7)
C67 C68 H68A 109.5
C67 C68 H68B 109.5
H68A C68 H68B 109.5
C67 C68 H68C 109.5
H68A C68 H68C 109.5
H68B C68 H68C 109.5
C67 C69 H69A 109.5
C67 C69 H69B 109.5
H69A C69 H69B 109.5
C67 C69 H69C 109.5
H69A C69 H69C 109.5
H69B C69 H69C 109.5
C67 C70 H70A 109.5
C67 C70 H70B 109.5
H70A C70 H70B 109.5
C67 C70 H70C 109.5
H70A C70 H70C 109.5
H70B C70 H70C 109.5
C63 C71 C73 114.4(7)
C63 C71 C72 108.7(6)
C73 C71 C72 110.8(7)
C63 C71 C74 111.2(7)
C73 C71 C74 105.7(7)
C72 C71 C74 105.6(7)
C71 C72 H72A 109.5
C71 C72 H72B 109.5
H72A C72 H72B 109.5
C71 C72 H72C 109.5
H72A C72 H72C 109.5
H72B C72 H72C 109.5
C71 C73 H73A 109.5
C71 C73 H73B 109.5
H73A C73 H73B 109.5
C71 C73 H73C 109.5
H73A C73 H73C 109.5
H73B C73 H73C 109.5
C71 C74 H74A 109.5
C71 C74 H74B 109.5
H74A C74 H74B 109.5
C71 C74 H74C 109.5
H74A C74 H74C 109.5
H74B C74 H74C 109.5
C76 C75 C78 107.4(8)
C76 C75 C77 110.3(7)
C78 C75 C77 108.3(7)
C76 C75 C65 112.4(7)
C78 C75 C65 106.5(7)
C77 C75 C65 111.7(7)
C75 C76 H76A 109.5
C75 C76 H76B 109.5
H76A C76 H76B 109.5
C75 C76 H76C 109.5
H76A C76 H76C 109.5
H76B C76 H76C 109.5
C75 C77 H77A 109.5
C75 C77 H77B 109.5
H77A C77 H77B 109.5
C75 C77 H77C 109.5
H77A C77 H77C 109.5
H77B C77 H77C 109.5
C75 C78 H78A 109.5
C75 C78 H78B 109.5
H78A C78 H78B 109.5
C75 C78 H78C 109.5
H78A C78 H78C 109.5
H78B C78 H78C 109.5
C83 C79 C80 105.5(7)
C83 C79 C84 120.3(8)
C80 C79 C84 132.3(8)
C83 C79 Th2 68.3(5)
C80 C79 Th2 80.1(5)
C84 C79 Th2 127.2(5)
C81 C80 C79 106.4(7)
C81 C80 C88 115.1(7)
C79 C80 C88 133.4(7)
C82 C81 C80 110.8(7)
C82 C81 Th2 72.5(4)
C80 C81 Th2 86.0(5)
C82 C81 H81 124.6
C80 C81 H81 124.6
Th2 C81 H81 109.0
C83 C82 C81 105.3(7)
C83 C82 C92 127.1(8)
C81 C82 C92 122.4(7)
C83 C82 Th2 76.6(5)
C81 C82 Th2 79.0(5)
C92 C82 Th2 130.4(5)
C82 C83 C79 111.5(8)
C82 C83 Th2 74.8(5)
C79 C83 Th2 84.1(5)
C82 C83 H83 124.2
C79 C83 H83 124.2
Th2 C83 H83 109.0
C85 C84 C86 104.5(7)
C85 C84 C79 110.7(7)
C86 C84 C79 114.9(7)
C85 C84 C87 106.0(8)
C86 C84 C87 111.2(7)
C79 C84 C87 109.1(7)
C84 C85 H85A 109.5
C84 C85 H85B 109.5
H85A C85 H85B 109.5
C84 C85 H85C 109.5
H85A C85 H85C 109.5
H85B C85 H85C 109.5
C84 C86 H86A 109.5
C84 C86 H86B 109.5
H86A C86 H86B 109.5
C84 C86 H86C 109.5
H86A C86 H86C 109.5
H86B C86 H86C 109.5
C84 C87 H87A 109.5
C84 C87 H87B 109.5
H87A C87 H87B 109.5
C84 C87 H87C 109.5
H87A C87 H87C 109.5
H87B C87 H87C 109.5
C91 C88 C89 106.7(7)
C91 C88 C80 112.8(7)
C89 C88 C80 119.2(7)
C91 C88 C90 108.1(7)
C89 C88 C90 105.8(7)
C80 C88 C90 103.6(7)
C88 C89 H89A 109.5
C88 C89 H89B 109.5
H89A C89 H89B 109.5
C88 C89 H89C 109.5
H89A C89 H89C 109.5
H89B C89 H89C 109.5
C88 C90 H90A 109.5
C88 C90 H90B 109.5
H90A C90 H90B 109.5
C88 C90 H90C 109.5
H90A C90 H90C 109.5
H90B C90 H90C 109.5
C88 C91 H91A 109.5
C88 C91 H91B 109.5
H91A C91 H91B 109.5
C88 C91 H91C 109.5
H91A C91 H91C 109.5
H91B C91 H91C 109.5
C93 C92 C82 106.2(7)
C93 C92 C94 108.5(7)
C82 C92 C94 111.2(7)
C93 C92 C95 108.5(7)
C82 C92 C95 112.3(7)
C94 C92 C95 110.0(7)
C92 C93 H93A 109.5
C92 C93 H93B 109.5
H93A C93 H93B 109.5
C92 C93 H93C 109.5
H93A C93 H93C 109.5
H93B C93 H93C 109.5
C92 C94 H94A 109.5
C92 C94 H94B 109.5
H94A C94 H94B 109.5
C92 C94 H94C 109.5
H94A C94 H94C 109.5
H94B C94 H94C 109.5
C92 C95 H95A 109.5
C92 C95 H95B 109.5
H95A C95 H95B 109.5
C92 C95 H95C 109.5
H95A C95 H95C 109.5
H95B C95 H95C 109.5
C97 C96 C101 122.0(9)
C97 C96 H96 119.0
C101 C96 H96 119.0
C98 C97 C96 120.9(10)
C98 C97 H97 119.5
C96 C97 H97 119.5
C97 C98 C99 119.6(10)
C97 C98 H98 120.2
C99 C98 H98 120.2
C98 C99 C100 119.4(10)
C98 C99 H99 120.3
C100 C99 H99 120.3
C99 C100 C101 121.2(9)
C99 C100 H100 119.4
C101 C100 H100 119.4
C96 C101 C100 116.7(9)
C96 C101 C102 120.9(8)
C100 C101 C102 121.9(8)
C103 C102 C101 121.9(8)
C103 C102 Th2 115.2(6)
C101 C102 Th2 122.7(6)
C102 C103 C110 118.5(8)
C102 C103 C104 121.4(9)
C110 C103 C104 119.9(8)
C105 C104 C109 111.4(12)
C105 C104 C103 129.0(10)
C109 C104 C103 116.3(10)
C104 C105 C106 121.2(13)
C104 C105 H105 119.4
C106 C105 H105 119.4
C107 C106 C105 118.2(14)
C107 C106 H106 120.9
C105 C106 H106 120.9
C108 C107 C106 125.6(15)
C108 C107 H107 117.2
C106 C107 H107 117.2
C107 C108 C109 112.2(15)
C107 C108 H108 123.9
C109 C108 H108 123.9
C108 C109 C104 129.8(16)
C108 C109 H109 115.1
C104 C109 H109 115.1
N3 C110 N4 119.0(8)
N3 C110 C103 129.4(8)
N4 C110 C103 111.5(7)
N3 C111 C116 107.0(11)
N3 C111 C112 108.9(10)
C116 C111 C112 114.7(12)
N3 C111 H111 108.7
C116 C111 H111 108.7
C112 C111 H111 108.7
C111 C112 C113 115.1(12)
C111 C112 H11D 108.5
C113 C112 H11D 108.5
C111 C112 H11E 108.5
C113 C112 H11E 108.5
H11D C112 H11E 107.5
C114 C113 C112 96.3(13)
C114 C113 H11F 112.5
C112 C113 H11F 112.5
C114 C113 H11G 112.5
C112 C113 H11G 112.5
H11F C113 H11G 110.0
C113 C114 C115 118.5(12)
C113 C114 H11H 107.7
C115 C114 H11H 107.7
C113 C114 H11I 107.7
C115 C114 H11I 107.7
H11H C114 H11I 107.1
C114 C115 C116 106.7(12)
C114 C115 H11J 110.4
C116 C115 H11J 110.4
C114 C115 H11K 110.4
C116 C115 H11K 110.4
H11J C115 H11K 108.6
C111 C116 C115 106.4(13)
C111 C116 H11L 110.4
C115 C116 H11L 110.4
C111 C116 H11M 110.4
C115 C116 H11M 110.4
H11L C116 H11M 108.6
N4 C117 C122 106.7(7)
N4 C117 C118 116.1(7)
C122 C117 C118 108.1(7)
N4 C117 H117 108.6
C122 C117 H117 108.6
C118 C117 H117 108.6
C119 C118 C117 112.6(8)
C119 C118 H11N 109.1
C117 C118 H11N 109.1
C119 C118 H11O 109.1
C117 C118 H11O 109.1
H11N C118 H11O 107.8
C118 C119 C120 109.2(7)
C118 C119 H11P 109.8
C120 C119 H11P 109.8
C118 C119 H11Q 109.8
C120 C119 H11Q 109.8
H11P C119 H11Q 108.3
C121 C120 C119 111.9(8)
C121 C120 H12D 109.2
C119 C120 H12D 109.2
C121 C120 H12E 109.2
C119 C120 H12E 109.2
H12D C120 H12E 107.9
C120 C121 C122 110.7(7)
C120 C121 H12F 109.5
C122 C121 H12F 109.5
C120 C121 H12G 109.5
C122 C121 H12G 109.5
H12F C121 H12G 108.1
C117 C122 C121 111.8(7)
C117 C122 Th2 83.9(5)
C121 C122 Th2 164.2(5)
C117 C122 H12H 109.2
C121 C122 H12H 109.2
Th2 C122 H12H 62.5
C117 C122 H12I 109.2
C121 C122 H12I 109.2
Th2 C122 H12I 64.1
H12H C122 H12I 107.9
C49 N1 C50 127.9(7)
C49 N2 C56 116.4(6)
C49 N2 Th1 121.3(5)
C56 N2 Th1 119.2(5)
C110 N3 C111 125.2(9)
C110 N4 C117 114.2(7)
C110 N4 Th2 125.7(6)
C117 N4 Th2 117.9(5)
N2 Th1 C41 68.9(3)
N2 Th1 C22 108.8(2)
C41 Th1 C22 75.3(3)
N2 Th1 C4 114.1(2)
C41 Th1 C4 134.7(3)
C22 Th1 C4 134.3(3)
N2 Th1 C21 135.7(2)
C41 Th1 C21 96.9(3)
C22 Th1 C21 28.8(2)
C4 Th1 C21 105.5(3)
N2 Th1 C20 127.3(2)
C41 Th1 C20 121.8(3)
C22 Th1 C20 46.8(2)
C4 Th1 C20 93.1(2)
C21 Th1 C20 28.6(2)
N2 Th1 C3 88.8(2)
C41 Th1 C3 114.7(3)
C22 Th1 C3 162.2(3)
C4 Th1 C3 28.6(2)
C21 Th1 C3 133.6(3)
C20 Th1 C3 120.3(2)
N2 Th1 C18 88.6(2)
C41 Th1 C18 85.5(2)
C22 Th1 C18 28.6(2)
C4 Th1 C18 138.0(2)
C21 Th1 C18 47.6(2)
C20 Th1 C18 47.0(2)
C3 Th1 C18 157.0(2)
N2 Th1 C5 133.2(2)
C41 Th1 C5 115.2(2)
C22 Th1 C5 117.4(3)
C4 Th1 C5 28.3(2)
C21 Th1 C5 91.1(3)
C20 Th1 C5 91.8(2)
C3 Th1 C5 45.6(3)
C18 Th1 C5 137.1(2)
N2 Th1 C19 99.2(2)
C41 Th1 C19 114.2(3)
C22 Th1 C19 46.8(2)
C4 Th1 C19 109.8(2)
C21 Th1 C19 47.1(2)
C20 Th1 C19 28.2(2)
C3 Th1 C19 130.0(2)
C18 Th1 C19 28.7(2)
C5 Th1 C19 117.4(2)
N2 Th1 C2 90.6(2)
C41 Th1 C2 89.8(2)
C22 Th1 C2 148.5(2)
C4 Th1 C2 46.4(2)
C21 Th1 C2 132.4(2)
C20 Th1 C2 136.0(2)
C3 Th1 C2 27.6(2)
C18 Th1 C2 175.2(2)
C5 Th1 C2 44.9(2)
C19 Th1 C2 156.0(2)
N2 Th1 C61 49.6(2)
C41 Th1 C61 118.3(2)
C22 Th1 C61 117.3(2)
C4 Th1 C61 81.7(2)
C21 Th1 C61 122.3(2)
C20 Th1 C61 95.5(2)
C3 Th1 C61 72.3(2)
C18 Th1 C61 88.8(2)
C5 Th1 C61 110.0(2)
C19 Th1 C61 76.1(2)
C2 Th1 C61 94.2(2)
N4 Th2 C102 67.5(3)
N4 Th2 C64 111.5(2)
C102 Th2 C64 76.3(3)
N4 Th2 C82 110.7(2)
C102 Th2 C82 134.1(3)
C64 Th2 C82 135.4(2)
N4 Th2 C65 139.0(2)
C102 Th2 C65 97.8(3)
C64 Th2 C65 28.9(2)
C82 Th2 C65 106.6(2)
N4 Th2 C83 85.8(2)
C102 Th2 C83 112.1(3)
C64 Th2 C83 162.7(2)
C82 Th2 C83 28.7(2)
C65 Th2 C83 134.2(2)
N4 Th2 C66 132.1(2)
C102 Th2 C66 122.6(3)
C64 Th2 C66 46.6(2)
C82 Th2 C66 93.4(2)
C65 Th2 C66 27.8(2)
C83 Th2 C66 121.4(2)
N4 Th2 C81 130.7(2)
C102 Th2 C81 116.7(2)
C64 Th2 C81 117.1(2)
C82 Th2 C81 28.5(2)
C65 Th2 C81 90.2(2)
C83 Th2 C81 45.8(2)
C66 Th2 C81 89.3(2)
N4 Th2 C63 93.0(2)
C102 Th2 C63 87.5(2)
C64 Th2 C63 28.4(2)
C82 Th2 C63 137.1(2)
C65 Th2 C63 46.9(2)
C83 Th2 C63 157.9(2)
C66 Th2 C63 46.5(2)
C81 Th2 C63 134.7(2)
N4 Th2 C62 104.2(2)
C102 Th2 C62 115.4(3)
C64 Th2 C62 46.1(2)
C82 Th2 C62 109.5(2)
C65 Th2 C62 46.0(2)
C83 Th2 C62 131.7(2)
C66 Th2 C62 28.0(2)
C81 Th2 C62 114.5(2)
C63 Th2 C62 27.9(2)
N4 Th2 C122 51.5(2)
C102 Th2 C122 117.6(2)
C64 Th2 C122 112.7(2)
C82 Th2 C122 83.7(2)
C65 Th2 C122 118.7(2)
C83 Th2 C122 77.6(2)
C66 Th2 C122 93.5(2)
C81 Th2 C122 112.0(2)
C63 Th2 C122 84.4(2)
C62 Th2 C122 73.2(2)
N4 Th2 C79 88.5(2)
C102 Th2 C79 88.0(3)
C64 Th2 C79 146.6(2)
C82 Th2 C79 46.7(2)
C65 Th2 C79 130.6(2)
C83 Th2 C79 27.6(2)
C66 Th2 C79 134.6(2)
C81 Th2 C79 45.4(2)
C63 Th2 C79 174.4(2)
C62 Th2 C79 156.1(2)
C122 Th2 C79 100.7(2)

loop_
_geom_bond_atom_site_label_1
_geom_bond_atom_site_label_2
_geom_bond_distance
C1 C5 1.411(12)
C1 C2 1.460(12)
C1 C6 1.560(12)
C2 C3 1.424(11)
C2 C10 1.529(12)
C2 Th1 3.056(8)
C3 C4 1.410(12)
C3 Th1 2.865(9)
C3 H3 0.9500
C4 C5 1.420(12)
C4 C14 1.531(12)
C4 Th1 2.849(8)
C5 Th1 2.939(8)
C5 H5 0.9500
C6 C9 1.519(12)
C6 C7 1.530(14)
C6 C8 1.557(13)
C7 H7A 0.9800
C7 H7B 0.9800
C7 H7C 0.9800
C8 H8A 0.9800
C8 H8B 0.9800
C8 H8C 0.9800
C9 H9A 0.9800
C9 H9B 0.9800
C9 H9C 0.9800
C10 C11 1.527(12)
C10 C12 1.532(11)
C10 C13 1.560(12)
C11 H11A 0.9800
C11 H11B 0.9800
C11 H11C 0.9800
C12 H12A 0.9800
C12 H12B 0.9800
C12 H12C 0.9800
C13 H13A 0.9800
C13 H13B 0.9800
C13 H13C 0.9800
C14 C16 1.535(12)
C14 C17 1.536(12)
C14 C15 1.538(12)
C15 H15A 0.9800
C15 H15B 0.9800
C15 H15C 0.9800
C16 H16A 0.9800
C16 H16B 0.9800
C16 H16C 0.9800
C17 H17A 0.9800
C17 H17B 0.9800
C17 H17C 0.9800
C18 C22 1.425(12)
C18 C19 1.466(12)
C18 C23 1.521(11)
C18 Th1 2.937(8)
C19 C20 1.426(11)
C19 C27 1.554(11)
C19 Th1 2.979(8)
C20 C21 1.415(12)
C20 Th1 2.864(8)
C20 H20 0.9500
C21 C22 1.413(12)
C21 C31 1.547(12)
C21 Th1 2.863(9)
C22 Th1 2.815(9)
C22 H22 0.9500
C23 C25 1.529(12)
C23 C24 1.545(12)
C23 C26 1.558(12)
C24 H24A 0.9800
C24 H24B 0.9800
C24 H24C 0.9800
C25 H25A 0.9800
C25 H25B 0.9800
C25 H25C 0.9800
C26 H26A 0.9800
C26 H26B 0.9800
C26 H26C 0.9800
C27 C30 1.521(12)
C27 C28 1.533(11)
C27 C29 1.544(12)
C28 H28A 0.9800
C28 H28B 0.9800
C28 H28C 0.9800
C29 H29A 0.9800
C29 H29B 0.9800
C29 H29C 0.9800
C30 H30A 0.9800
C30 H30B 0.9800
C30 H30C 0.9800
C31 C33 1.487(14)
C31 C34 1.507(12)
C31 C32 1.526(13)
C32 H32A 0.9800
C32 H32B 0.9800
C32 H32C 0.9800
C33 H33A 0.9800
C33 H33B 0.9800
C33 H33C 0.9800
C34 H34A 0.9800
C34 H34B 0.9800
C34 H34C 0.9800
C35 C40 1.384(12)
C35 C36 1.419(13)
C35 H35 0.9500
C36 C37 1.354(16)
C36 H36 0.9500
C37 C38 1.358(14)
C37 H37 0.9500
C38 C39 1.386(13)
C38 H38 0.9500
C39 C40 1.400(12)
C39 H39 0.9500
C40 C41 1.481(11)
C41 C42 1.351(11)
C41 Th1 2.530(8)
C42 C43 1.503(11)
C42 C49 1.504(11)
C43 C44 1.379(11)
C43 C48 1.401(11)
C44 C45 1.387(11)
C44 H44 0.9500
C45 C46 1.361(12)
C45 H45 0.9500
C46 C47 1.386(12)
C46 H46 0.9500
C47 C48 1.397(12)
C47 H47 0.9500
C48 H48 0.9500
C49 N1 1.291(10)
C49 N2 1.408(10)
C50 N1 1.478(10)
C50 C55 1.532(10)
C50 C51 1.537(11)
C50 H50 1.0000
C51 C52 1.514(11)
C51 H51A 0.9900
C51 H51B 0.9900
C52 C53 1.525(11)
C52 H52A 0.9900
C52 H52B 0.9900
C53 C54 1.562(12)
C53 H53A 0.9900
C53 H53B 0.9900
C54 C55 1.526(11)
C54 H54A 0.9900
C54 H54B 0.9900
C55 H55A 0.9900
C55 H55B 0.9900
C56 N2 1.478(10)
C56 C61 1.519(11)
C56 C57 1.534(11)
C56 H56 1.0000
C57 C58 1.529(12)
C57 H57A 0.9900
C57 H57B 0.9900
C58 C59 1.525(12)
C58 H58A 0.9900
C58 H58B 0.9900
C59 C60 1.522(12)
C59 H59A 0.9900
C59 H59B 0.9900
C60 C61 1.546(11)
C60 H60A 0.9900
C60 H60B 0.9900
C61 Th1 3.119(8)
C61 H61A 0.9900
C61 H61B 0.9900
C62 C66 1.428(11)
C62 C63 1.436(11)
C62 C67 1.559(11)
C62 Th2 2.999(8)
C63 C64 1.419(11)
C63 C71 1.535(11)
C63 Th2 2.953(8)
C64 C65 1.417(11)
C64 Th2 2.816(8)
C64 H64 0.9500
C65 C66 1.380(11)
C65 C75 1.545(11)
C65 Th2 2.856(8)
C66 Th2 2.883(8)
C66 H66 0.9500
C67 C68 1.533(12)
C67 C69 1.550(12)
C67 C70 1.554(10)
C68 H68A 0.9800
C68 H68B 0.9800
C68 H68C 0.9800
C69 H69A 0.9800
C69 H69B 0.9800
C69 H69C 0.9800
C70 H70A 0.9800
C70 H70B 0.9800
C70 H70C 0.9800
C71 C73 1.539(11)
C71 C72 1.543(11)
C71 C74 1.549(11)
C72 H72A 0.9800
C72 H72B 0.9800
C72 H72C 0.9800
C73 H73A 0.9800
C73 H73B 0.9800
C73 H73C 0.9800
C74 H74A 0.9800
C74 H74B 0.9800
C74 H74C 0.9800
C75 C76 1.521(11)
C75 C78 1.536(12)
C75 C77 1.543(12)
C76 H76A 0.9800
C76 H76B 0.9800
C76 H76C 0.9800
C77 H77A 0.9800
C77 H77B 0.9800
C77 H77C 0.9800
C78 H78A 0.9800
C78 H78B 0.9800
C78 H78C 0.9800
C79 C83 1.425(12)
C79 C80 1.462(11)
C79 C84 1.537(11)
C79 Th2 3.060(8)
C80 C81 1.422(11)
C80 C88 1.556(11)
C81 C82 1.417(11)
C81 Th2 2.919(8)
C81 H81 0.9500
C82 C83 1.411(11)
C82 C92 1.526(11)
C82 Th2 2.836(8)
C83 Th2 2.859(8)
C83 H83 0.9500
C84 C85 1.529(12)
C84 C86 1.536(12)
C84 C87 1.543(12)
C85 H85A 0.9800
C85 H85B 0.9800
C85 H85C 0.9800
C86 H86A 0.9800
C86 H86B 0.9800
C86 H86C 0.9800
C87 H87A 0.9800
C87 H87B 0.9800
C87 H87C 0.9800
C88 C91 1.534(12)
C88 C89 1.539(11)
C88 C90 1.572(12)
C89 H89A 0.9800
C89 H89B 0.9800
C89 H89C 0.9800
C90 H90A 0.9800
C90 H90B 0.9800
C90 H90C 0.9800
C91 H91A 0.9800
C91 H91B 0.9800
C91 H91C 0.9800
C92 C93 1.525(12)
C92 C94 1.535(11)
C92 C95 1.540(11)
C93 H93A 0.9800
C93 H93B 0.9800
C93 H93C 0.9800
C94 H94A 0.9800
C94 H94B 0.9800
C94 H94C 0.9800
C95 H95A 0.9800
C95 H95B 0.9800
C95 H95C 0.9800
C96 C97 1.383(13)
C96 C101 1.391(11)
C96 H96 0.9500
C97 C98 1.369(14)
C97 H97 0.9500
C98 C99 1.391(13)
C98 H98 0.9500
C99 C100 1.410(14)
C99 H99 0.9500
C100 C101 1.411(13)
C100 H100 0.9500
C101 C102 1.474(12)
C102 C103 1.370(12)
C102 Th2 2.527(8)
C103 C110 1.495(13)
C103 C104 1.511(13)
C104 C105 1.362(16)
C104 C109 1.382(17)
C105 C106 1.423(15)
C105 H105 0.9500
C106 C107 1.337(16)
C106 H106 0.9500
C107 C108 1.315(17)
C107 H107 0.9500
C108 C109 1.376(16)
C108 H108 0.9500
C109 H109 0.9500
C110 N3 1.288(11)
C110 N4 1.406(10)
C111 N3 1.467(12)
C111 C116 1.498(18)
C111 C112 1.529(19)
C111 H111 1.0000
C112 C113 1.579(19)
C112 H11D 0.9900
C112 H11E 0.9900
C113 C114 1.464(18)
C113 H11F 0.9900
C113 H11G 0.9900
C114 C115 1.61(2)
C114 H11H 0.9900
C114 H11I 0.9900
C115 C116 1.620(18)
C115 H11J 0.9900
C115 H11K 0.9900
C116 H11L 0.9900
C116 H11M 0.9900
C117 N4 1.479(11)
C117 C122 1.534(11)
C117 C118 1.540(13)
C117 H117 1.0000
C118 C119 1.507(12)
C118 H11N 0.9900
C118 H11O 0.9900
C119 C120 1.528(12)
C119 H11P 0.9900
C119 H11Q 0.9900
C120 C121 1.501(12)
C120 H12D 0.9900
C120 H12E 0.9900
C121 C122 1.535(11)
C121 H12F 0.9900
C121 H12G 0.9900
C122 Th2 3.048(8)
C122 H12H 0.9900
C122 H12I 0.9900
N2 Th1 2.309(6)
N4 Th2 2.299(7)
